data_7044277
loop_
_publ_author_name
'Pitto-Barry, Ana\"is'
'Lupan, Alexandru'
'Zegke, Markus'
'Swift, Thomas'
'Attia, Amr A. A.'
'Lord, Rianne M.'
'Barry, Nicolas P. E.'

_publ_section_title
;
 Pseudo electron-deficient organometallics: limited reactivity towards
 electron-donating ligands
;
_journal_name_full 'Dalton Trans.'
_journal_paper_doi 10.1039/C7DT02827J
_journal_year 2017
_chemical_formula_moiety 'C16 H17 Cl2 Ir S2'
_chemical_formula_sum 'C16 H17 Cl2 Ir S2'
_chemical_formula_weight 536.51
_space_group_crystal_system orthorhombic
_space_group_IT_number 61
_space_group_name_Hall '-P 2ac 2ab'
_space_group_name_H-M_alt 'P b c a'
_symmetry_space_group_name_Hall '-P 2ac 2ab'
_symmetry_space_group_name_H-M 'P b c a'
_atom_sites_solution_hydrogens geom
_atom_sites_solution_primary dual
_audit_creation_date 2017-08-29
_audit_creation_method
;
Olex2 1.2
(compiled 2017.08.10 svn.r3458 for OlexSys, GUI svn.r5381)
;
_audit_update_record
;
2017-08-29 deposited with the CCDC.
2017-09-01 downloaded from the CCDC.
;
_cell_angle_alpha 90
_cell_angle_beta 90
_cell_angle_gamma 90
_cell_formula_units_Z 8
_cell_length_a 8.4853(7)
_cell_length_b 13.8473(13)
_cell_length_c 29.535(2)
_cell_measurement_reflns_used 3170
_cell_measurement_temperature 170(2)
_cell_measurement_theta_max 66.38
_cell_measurement_theta_min 2.99
_cell_volume 3470.3(5)
_computing_cell_refinement 'SAINT v8.34A (Bruker, 2013)'
_computing_data_collection 'Bruker SMART APEX2 (BRuker, 2012)'
_computing_data_reduction 'SAINT v8.34A (Bruker, 2013)'
_computing_molecular_graphics 'Olex2 (Dolomanov et al., 2009)'
_computing_publication_material 'Olex2 (Dolomanov et al., 2009)'
_computing_structure_refinement 'ShelXL (Sheldrick, 2015)'
_computing_structure_solution 'ShelXT (Sheldrick, 2015)'
_diffrn_ambient_temperature 170.01
_diffrn_measured_fraction_theta_full 0.998
_diffrn_measured_fraction_theta_max 0.998
_diffrn_measurement_device_type 'Bruker APEX-II CCD'
_diffrn_measurement_method '\f and \w scans'
_diffrn_radiation_type CuK\a
_diffrn_radiation_wavelength 1.54178
_diffrn_reflns_av_R_equivalents 0.1286
_diffrn_reflns_av_unetI/netI 0.0792
_diffrn_reflns_Laue_measured_fraction_full 0.998
_diffrn_reflns_Laue_measured_fraction_max 0.998
_diffrn_reflns_limit_h_max 9
_diffrn_reflns_limit_h_min -9
_diffrn_reflns_limit_k_max 16
_diffrn_reflns_limit_k_min -16
_diffrn_reflns_limit_l_max 30
_diffrn_reflns_limit_l_min -33
_diffrn_reflns_number 22761
_diffrn_reflns_point_group_measured_fraction_full 0.998
_diffrn_reflns_point_group_measured_fraction_max 0.998
_diffrn_reflns_theta_full 63.684
_diffrn_reflns_theta_max 63.684
_diffrn_reflns_theta_min 2.992
_diffrn_standards_number 0
_exptl_absorpt_coefficient_mu 19.887
_exptl_absorpt_correction_T_max 0.7529
_exptl_absorpt_correction_T_min 0.3778
_exptl_absorpt_correction_type multi-scan
_exptl_absorpt_process_details
'SADABS-2014/5 (Bruker,2014/5) was used for absorption correction. wR2(int) was 0.1349 before and 0.0957 after correction. The Ratio of minimum to maximum transmission is 0.5018. The \l/2 correction factor is 0.00150.'
_exptl_crystal_colour red
_exptl_crystal_colour_primary red
_exptl_crystal_density_diffrn 2.054
_exptl_crystal_description needle
_exptl_crystal_F_000 2048
_exptl_crystal_size_max 1.072
_exptl_crystal_size_mid 0.073
_exptl_crystal_size_min 0.068
_refine_diff_density_max 1.787
_refine_diff_density_min -1.742
_refine_diff_density_rms 0.204
_refine_ls_extinction_method none
_refine_ls_goodness_of_fit_ref 1.070
_refine_ls_hydrogen_treatment constr
_refine_ls_matrix_type full
_refine_ls_number_parameters 190
_refine_ls_number_reflns 2843
_refine_ls_number_restraints 222
_refine_ls_restrained_S_all 1.040
_refine_ls_R_factor_all 0.0752
_refine_ls_R_factor_gt 0.0542
_refine_ls_shift/su_max 0.001
_refine_ls_shift/su_mean 0.000
_refine_ls_structure_factor_coef Fsqd
_refine_ls_weighting_details 'w=1/[\s^2^(Fo^2^)+(0.0574P)^2^+24.6675P] where P=(Fo^2^+2Fc^2^)/3'
_refine_ls_weighting_scheme calc
_refine_ls_wR_factor_gt 0.1319
_refine_ls_wR_factor_ref 0.1439
_reflns_Friedel_coverage 0.000
_reflns_number_gt 2158
_reflns_number_total 2843
_reflns_threshold_expression 'I > 2\s(I)'
_cod_data_source_file c7dt02827j2.cif
_cod_data_source_block compound8
_cod_database_code 7044277
_shelx_shelxl_version_number 2014/7
_shelx_space_group_comment
;
The symmetry employed for this shelxl refinement is uniquely defined
by the following loop, which should always be used as a source of
symmetry information in preference to the above space-group names.
They are only intended as comments.
;
_shelx_estimated_absorpt_t_max 0.345
_shelx_estimated_absorpt_t_min 0.017
_olex2_refinement_description
;
1. Fixed Uiso
 At 1.2 times of:
  All C(H) groups
 At 1.5 times of:
  All C(H,H,H) groups
2. Rigid body (RIGU) restrains
 All non-hydrogen atoms
 with sigma for 1-2 distances of 0.004 and sigma for 1-3 distances of 0.004
3.a Me refined with riding coordinates:
 C12(H12A,H12B,H12C), C13(H13A,H13B,H13C), C14(H14A,H14B,H14C), C15(H15A,H15B,
 H15C), C16(H16A,H16B,H16C)
3.b Aromatic/amide H refined with riding coordinates:
 C4(H4), C5(H5)
;
_olex2_submission_special_instructions 'No special instructions were received'

loop_
_space_group_symop_operation_xyz
'x, y, z'
'-x+1/2, -y, z+1/2'
'-x, y+1/2, -z+1/2'
'x+1/2, -y+1/2, -z'
'-x, -y, -z'
'x-1/2, y, -z-1/2'
'x, -y-1/2, z-1/2'
'-x-1/2, y-1/2, z'

loop_
_atom_site_label
_atom_site_type_symbol
_atom_site_fract_x
_atom_site_fract_y
_atom_site_fract_z
_atom_site_U_iso_or_equiv
_atom_site_adp_type
_atom_site_occupancy
_atom_site_site_symmetry_order
_atom_site_calc_flag
_atom_site_refinement_flags_posn
_atom_site_refinement_flags_adp
Ir1 Ir 0.67608(5) 0.73862(4) 0.61711(2) 0.0341(2) Uani 1 1 d . U
Cl1 Cl 0.2667(4) 0.6033(3) 0.74073(11) 0.0599(9) Uani 1 1 d . U
Cl2 Cl 0.3526(4) 0.4418(2) 0.54601(11) 0.0501(8) Uani 1 1 d . U
S1 S 0.5149(3) 0.7035(2) 0.67526(10) 0.0408(7) Uani 1 1 d . U
S2 S 0.5623(3) 0.6183(2) 0.57797(9) 0.0370(7) Uani 1 1 d . U
C1 C 0.4076(12) 0.6015(9) 0.6583(4) 0.035(2) Uani 1 1 d . U
C2 C 0.4271(12) 0.5645(9) 0.6140(4) 0.034(2) Uani 1 1 d . U
C3 C 0.3399(13) 0.4837(9) 0.6013(4) 0.041(2) Uani 1 1 d . U
C4 C 0.2375(15) 0.4392(10) 0.6312(4) 0.044(3) Uani 1 1 d . U
H4 H 0.1778 0.3848 0.6217 0.053 Uiso 1 1 calc R .
C5 C 0.2219(14) 0.4737(10) 0.6745(5) 0.046(3) Uani 1 1 d . U
H5 H 0.1556 0.4407 0.6953 0.055 Uiso 1 1 calc R .
C6 C 0.3022(13) 0.5563(10) 0.6885(4) 0.041(2) Uani 1 1 d . U
C7 C 0.8847(14) 0.8112(10) 0.6434(4) 0.046(2) Uani 1 1 d . U
C8 C 0.7716(14) 0.8844(9) 0.6309(4) 0.038(2) Uani 1 1 d . U
C9 C 0.7371(14) 0.8740(9) 0.5829(4) 0.041(2) Uani 1 1 d . U
C10 C 0.8375(12) 0.7956(9) 0.5655(4) 0.035(2) Uani 1 1 d . U
C11 C 0.9255(13) 0.7611(9) 0.6016(5) 0.041(2) Uani 1 1 d . U
C12 C 0.9541(19) 0.7981(13) 0.6890(5) 0.072(4) Uani 1 1 d . U
H12A H 1.0274 0.7434 0.6885 0.108 Uiso 1 1 calc R .
H12B H 1.0109 0.8569 0.6977 0.108 Uiso 1 1 calc R .
H12C H 0.8700 0.7854 0.7109 0.108 Uiso 1 1 calc R .
C13 C 0.7027(17) 0.9588(11) 0.6614(5) 0.057(3) Uani 1 1 d . U
H13A H 0.6292 0.9993 0.6442 0.086 Uiso 1 1 calc R .
H13B H 0.6463 0.9270 0.6862 0.086 Uiso 1 1 calc R .
H13C H 0.7872 0.9992 0.6738 0.086 Uiso 1 1 calc R .
C14 C 0.6273(15) 0.9326(10) 0.5550(4) 0.045(3) Uani 1 1 d . U
H14A H 0.6284 0.9090 0.5238 0.067 Uiso 1 1 calc R .
H14B H 0.5204 0.9272 0.5674 0.067 Uiso 1 1 calc R .
H14C H 0.6606 1.0004 0.5556 0.067 Uiso 1 1 calc R .
C15 C 0.8415(15) 0.7644(10) 0.5172(5) 0.050(3) Uani 1 1 d . U
H15A H 0.7654 0.8024 0.4997 0.075 Uiso 1 1 calc R .
H15B H 0.9475 0.7746 0.5049 0.075 Uiso 1 1 calc R .
H15C H 0.8142 0.6958 0.5152 0.075 Uiso 1 1 calc R .
C16 C 1.0506(17) 0.6832(11) 0.5983(6) 0.065(4) Uani 1 1 d . U
H16A H 1.0958 0.6715 0.6283 0.097 Uiso 1 1 calc R .
H16B H 1.0029 0.6235 0.5869 0.097 Uiso 1 1 calc R .
H16C H 1.1338 0.7043 0.5775 0.097 Uiso 1 1 calc R .

loop_
_atom_site_aniso_label
_atom_site_aniso_U_11
_atom_site_aniso_U_22
_atom_site_aniso_U_33
_atom_site_aniso_U_23
_atom_site_aniso_U_13
_atom_site_aniso_U_12
Ir1 0.0277(3) 0.0398(3) 0.0348(3) 0.0048(2) 0.00068(19) -0.0042(2)
Cl1 0.059(2) 0.080(3) 0.0404(18) 0.0031(16) 0.0137(15) -0.0120(18)
Cl2 0.0471(18) 0.0497(19) 0.0536(19) -0.0058(14) -0.0110(14) -0.0016(14)
S1 0.0350(15) 0.0508(18) 0.0365(16) 0.0025(13) 0.0048(11) -0.0082(13)
S2 0.0287(14) 0.0506(18) 0.0318(15) 0.0032(12) 0.0018(11) -0.0058(12)
C1 0.025(5) 0.044(5) 0.036(4) 0.010(3) -0.001(3) 0.000(4)
C2 0.025(5) 0.046(5) 0.033(4) 0.010(3) -0.002(3) 0.000(4)
C3 0.027(5) 0.044(5) 0.052(5) 0.007(4) -0.009(4) 0.002(4)
C4 0.036(6) 0.046(6) 0.051(5) 0.014(4) -0.011(4) -0.003(5)
C5 0.031(6) 0.056(6) 0.051(5) 0.014(4) -0.004(4) -0.004(5)
C6 0.030(5) 0.058(6) 0.036(5) 0.014(4) -0.002(4) -0.003(4)
C7 0.032(5) 0.057(6) 0.050(5) 0.008(4) -0.006(3) -0.015(4)
C8 0.029(5) 0.048(5) 0.038(4) 0.003(3) 0.005(3) -0.014(4)
C9 0.033(5) 0.051(5) 0.039(4) 0.002(3) 0.005(3) 0.000(4)
C10 0.024(4) 0.039(5) 0.042(4) 0.004(3) 0.006(3) -0.009(4)
C11 0.031(4) 0.040(5) 0.054(5) 0.015(4) -0.003(3) -0.019(3)
C12 0.060(8) 0.098(11) 0.059(6) 0.025(6) -0.022(6) -0.036(8)
C13 0.057(8) 0.057(7) 0.057(7) -0.013(5) 0.016(6) -0.013(6)
C14 0.043(6) 0.044(6) 0.047(7) 0.010(5) -0.004(5) -0.001(5)
C15 0.043(7) 0.063(8) 0.043(5) -0.004(5) 0.009(4) -0.008(6)
C16 0.045(6) 0.054(7) 0.095(10) 0.016(7) 0.004(6) 0.004(6)

loop_
_atom_type_symbol
_atom_type_description
_atom_type_scat_dispersion_real
_atom_type_scat_dispersion_imag
_atom_type_scat_source
C C 0.0181 0.0091 'International Tables Vol C Tables 4.2.6.8 and 6.1.1.4'
H H 0.0000 0.0000 'International Tables Vol C Tables 4.2.6.8 and 6.1.1.4'
Cl Cl 0.3639 0.7018 'International Tables Vol C Tables 4.2.6.8 and 6.1.1.4'
Ir Ir -4.7710 6.5667 'International Tables Vol C Tables 4.2.6.8 and 6.1.1.4'
S S 0.3331 0.5567 'International Tables Vol C Tables 4.2.6.8 and 6.1.1.4'

loop_
_geom_angle_atom_site_label_1
_geom_angle_atom_site_label_2
_geom_angle_atom_site_label_3
_geom_angle
S2 Ir1 S1 88.35(11)
C7 Ir1 S1 108.8(4)
C7 Ir1 S2 151.0(4)
C7 Ir1 C8 38.4(5)
C7 Ir1 C9 65.0(5)
C7 Ir1 C10 64.9(5)
C7 Ir1 C11 39.0(5)
C8 Ir1 S1 106.2(3)
C8 Ir1 S2 158.3(3)
C9 Ir1 S1 132.9(3)
C9 Ir1 S2 119.9(3)
C9 Ir1 C8 38.6(4)
C9 Ir1 C10 39.2(4)
C10 Ir1 S1 170.9(3)
C10 Ir1 S2 100.2(3)
C10 Ir1 C8 64.7(4)
C11 Ir1 S1 141.1(3)
C11 Ir1 S2 114.4(4)
C11 Ir1 C8 63.5(5)
C11 Ir1 C9 63.5(4)
C11 Ir1 C10 36.9(4)
C1 S1 Ir1 105.8(4)
C2 S2 Ir1 106.7(4)
C2 C1 S1 119.7(8)
C6 C1 S1 120.5(10)
C6 C1 C2 119.8(11)
C1 C2 S2 119.3(9)
C3 C2 S2 122.1(9)
C3 C2 C1 118.6(10)
C2 C3 Cl2 119.3(9)
C4 C3 Cl2 119.3(10)
C4 C3 C2 121.3(12)
C3 C4 H4 120.0
C5 C4 C3 120.0(13)
C5 C4 H4 120.0
C4 C5 H5 119.5
C4 C5 C6 120.9(12)
C6 C5 H5 119.5
C1 C6 Cl1 121.0(10)
C5 C6 Cl1 119.7(9)
C5 C6 C1 119.2(12)
C8 C7 Ir1 72.1(7)
C8 C7 C11 106.0(10)
C8 C7 C12 125.7(14)
C11 C7 Ir1 70.8(7)
C11 C7 C12 128.1(14)
C12 C7 Ir1 126.2(9)
C7 C8 Ir1 69.5(7)
C7 C8 C9 108.3(11)
C7 C8 C13 126.3(12)
C9 C8 Ir1 69.9(7)
C9 C8 C13 125.4(12)
C13 C8 Ir1 126.8(8)
C8 C9 Ir1 71.5(7)
C8 C9 C10 107.3(10)
C8 C9 C14 127.7(11)
C10 C9 Ir1 70.5(6)
C10 C9 C14 125.0(11)
C14 C9 Ir1 125.1(9)
C9 C10 Ir1 70.3(6)
C9 C10 C15 124.1(11)
C11 C10 Ir1 71.2(7)
C11 C10 C9 107.3(11)
C11 C10 C15 128.6(12)
C15 C10 Ir1 125.1(8)
C7 C11 Ir1 70.2(7)
C7 C11 C16 124.1(12)
C10 C11 Ir1 71.9(6)
C10 C11 C7 111.1(12)
C10 C11 C16 124.9(13)
C16 C11 Ir1 126.2(9)
C7 C12 H12A 109.5
C7 C12 H12B 109.5
C7 C12 H12C 109.5
H12A C12 H12B 109.5
H12A C12 H12C 109.5
H12B C12 H12C 109.5
C8 C13 H13A 109.5
C8 C13 H13B 109.5
C8 C13 H13C 109.5
H13A C13 H13B 109.5
H13A C13 H13C 109.5
H13B C13 H13C 109.5
C9 C14 H14A 109.5
C9 C14 H14B 109.5
C9 C14 H14C 109.5
H14A C14 H14B 109.5
H14A C14 H14C 109.5
H14B C14 H14C 109.5
C10 C15 H15A 109.5
C10 C15 H15B 109.5
C10 C15 H15C 109.5
H15A C15 H15B 109.5
H15A C15 H15C 109.5
H15B C15 H15C 109.5
C11 C16 H16A 109.5
C11 C16 H16B 109.5
C11 C16 H16C 109.5
H16A C16 H16B 109.5
H16A C16 H16C 109.5
H16B C16 H16C 109.5

loop_
_geom_bond_atom_site_label_1
_geom_bond_atom_site_label_2
_geom_bond_distance
Ir1 S1 2.249(3)
Ir1 S2 2.246(3)
Ir1 C7 2.179(12)
Ir1 C8 2.214(12)
Ir1 C9 2.193(13)
Ir1 C10 2.196(11)
Ir1 C11 2.188(11)
Cl1 C6 1.702(13)
Cl2 C3 1.736(14)
S1 C1 1.753(12)
S2 C2 1.734(11)
C1 C2 1.415(17)
C1 C6 1.409(16)
C2 C3 1.393(17)
C3 C4 1.384(18)
C4 H4 0.9500
C4 C5 1.373(19)
C5 H5 0.9500
C5 C6 1.394(19)
C7 C8 1.444(19)
C7 C11 1.46(2)
C7 C12 1.479(18)
C8 C9 1.456(17)
C8 C13 1.488(18)
C9 C10 1.473(17)
C9 C14 1.484(17)
C10 C11 1.389(17)
C10 C15 1.490(18)
C11 C16 1.515(19)
C12 H12A 0.9800
C12 H12B 0.9800
C12 H12C 0.9800
C13 H13A 0.9800
C13 H13B 0.9800
C13 H13C 0.9800
C14 H14A 0.9800
C14 H14B 0.9800
C14 H14C 0.9800
C15 H15A 0.9800
C15 H15B 0.9800
C15 H15C 0.9800
C16 H16A 0.9800
C16 H16B 0.9800
C16 H16C 0.9800
